data_4076884
loop_
_publ_author_name
'Hayashida, Taizo'
'Nagashima, Hideo'

_publ_section_title
;
 Access to Novel Ruthenium&#x2212;Amidinate Complexes,
 (\h6-arene)Ru(\h2-amidinate)X and [Ru(\h2-amidinate)(MeCN)4]+PF6-by
 Photochemical Displacement of the Benzene Ligand in
 (\h6-C6H6)Ru(\h2-amidinate)X
;
_journal_issue 19
_journal_name_full Organometallics
_journal_page_first 3884
_journal_paper_doi 10.1021/om020227y
_journal_volume 21
_journal_year 2002
_chemical_formula_sum 'C22 H31 Cl N2 O Ru'
_chemical_formula_weight 476.01
_chemical_name_systematic
;
 ?
;
_space_group_IT_number 9
_symmetry_cell_setting monoclinic
_symmetry_Int_Tables_number 9
_symmetry_space_group_name_Hall 'C -2yc'
_symmetry_space_group_name_H-M 'C 1 c 1'
_atom_sites_solution_hydrogens geom
_atom_sites_solution_primary direct
_atom_sites_solution_secondary difmap
_cell_angle_alpha 90.00
_cell_angle_beta 93.309(2)
_cell_angle_gamma 90.00
_cell_formula_units_Z 4
_cell_length_a 10.1667(6)
_cell_length_b 17.8999(11)
_cell_length_c 11.9921(7)
_cell_measurement_reflns_used 25
_cell_measurement_temperature 293(2)
_cell_measurement_theta_max 18
_cell_measurement_theta_min 12
_cell_volume 2178.7(2)
_computing_cell_refinement 'MSC/RAXIS-RAPID Diffractometer Control'
_computing_data_collection 'MSC/RAXIS-RAPID Diffractometer Control'
_computing_data_reduction
;
teXsan for Windows version 1.06 (MSC, 1997-1999)
;
_computing_molecular_graphics 'ORTEP III (Farrujia, 1998)'
_computing_publication_material 'SHELXL-97/2 (Sheldrick,1997)'
_computing_structure_refinement 'SHELXL-97/2 (Sheldrick, 1997)'
_computing_structure_solution
;
DIRDIF92 PATTY (Beurskens, 1992)
;
_diffrn_ambient_temperature 293(2)
_diffrn_measured_fraction_theta_full 0.000
_diffrn_measured_fraction_theta_max 0.997
_diffrn_measurement_device_type 'Rigaku RAXIS-RAPID Imaging Plate'
_diffrn_measurement_method oscillation
_diffrn_radiation_monochromator graphite
_diffrn_radiation_source 'Rigaku rotating anode'
_diffrn_radiation_type MoK\a
_diffrn_radiation_wavelength 0.71069
_diffrn_reflns_av_R_equivalents 0.0000
_diffrn_reflns_av_sigmaI/netI 0.0754
_diffrn_reflns_limit_h_max 13
_diffrn_reflns_limit_h_min 0
_diffrn_reflns_limit_k_max 23
_diffrn_reflns_limit_k_min 0
_diffrn_reflns_limit_l_max 15
_diffrn_reflns_limit_l_min -15
_diffrn_reflns_number 2489
_diffrn_reflns_theta_full 0.50
_diffrn_reflns_theta_max 27.48
_diffrn_reflns_theta_min 2.28
_exptl_absorpt_coefficient_mu 0.856
_exptl_absorpt_correction_T_max 1.358
_exptl_absorpt_correction_T_min 0.804
_exptl_absorpt_correction_type empirical
_exptl_crystal_colour Orange
_exptl_crystal_density_diffrn 1.451
_exptl_crystal_density_method 'not measured'
_exptl_crystal_description prismatic
_exptl_crystal_F_000 984
_exptl_crystal_size_max 0.20
_exptl_crystal_size_mid 0.10
_exptl_crystal_size_min 0.05
_refine_diff_density_max 0.427
_refine_diff_density_min -1.162
_refine_diff_density_rms 0.130
_refine_ls_abs_structure_details 'Flack H D (1983), Acta Cryst. A39, 876-881'
_refine_ls_abs_structure_Flack 0.13(7)
_refine_ls_extinction_method none
_refine_ls_goodness_of_fit_ref 0.761
_refine_ls_hydrogen_treatment mixed
_refine_ls_matrix_type full
_refine_ls_number_parameters 244
_refine_ls_number_reflns 2489
_refine_ls_number_restraints 2
_refine_ls_restrained_S_all 0.761
_refine_ls_R_factor_all 0.0549
_refine_ls_R_factor_gt 0.0413
_refine_ls_shift/su_max 0.200
_refine_ls_shift/su_mean 0.010
_refine_ls_structure_factor_coef Fsqd
_refine_ls_weighting_details 'calc w=1/[\s^2^(Fo^2^)+(0.1000P)^2^+0.0000P] where P=(Fo^2^+2Fc^2^)/3'
_refine_ls_weighting_scheme calc
_refine_ls_wR_factor_gt 0.1021
_refine_ls_wR_factor_ref 0.1114
_reflns_number_gt 2053
_reflns_number_total 2489
_reflns_threshold_expression >2sigma(I)
_cod_data_source_file om020227y.cif
_cod_data_source_block 4b
_cod_depositor_comments
;
The following automatic conversions were performed:
'_atom_site_symetry_multiplicity' tag replaced with
'_atom_site_symmetry_multiplicity'.

Automatic conversion script
Id: cif_correct_tags 1440 2010-10-19 06:21:57Z saulius 

The following automatic conversions were performed:

'_symmetry_cell_setting' value 'Monoclinic' changed to 'monoclinic'
according to /home/saulius/struct/CIF-dictionaries/cif_core.dic
dictionary named 'cif_core.dic' version 2.4.1 from 2010-06-29.

Automatic conversion script
Id: cif_fix_values 1715 2011-07-08 13:25:40Z adriana 
;
_cod_original_sg_symbol_H-M Cc
_cod_database_code 4076884

loop_
_symmetry_equiv_pos_as_xyz
'x, y, z'
'x, -y, z+1/2'
'x+1/2, y+1/2, z'
'x+1/2, -y+1/2, z+1/2'

loop_
_atom_site_label
_atom_site_type_symbol
_atom_site_fract_x
_atom_site_fract_y
_atom_site_fract_z
_atom_site_U_iso_or_equiv
_atom_site_adp_type
_atom_site_occupancy
_atom_site_symmetry_multiplicity
_atom_site_calc_flag
Ru1 Ru 0.00049(2) 0.11292(2) 0.50014(2) 0.02533(15) Uani 1 1 d
Cl1 Cl 0.0684(3) 0.10829(15) 0.6958(2) 0.0456(7) Uani 1 1 d
O1 O -0.2223(6) 0.0229(4) 0.6407(6) 0.0447(14) Uani 1 1 d
N1 N 0.2038(10) 0.1146(4) 0.4715(8) 0.031(2) Uani 1 1 d
N2 N 0.0981(6) 0.2166(3) 0.5038(6) 0.0295(13) Uani 1 1 d
C1 C -0.1863(8) 0.0505(5) 0.5432(7) 0.0363(17) Uani 1 1 d
C2 C -0.1031(8) 0.0049(4) 0.4831(8) 0.0369(17) Uani 1 1 d
C3 C -0.0613(9) 0.0280(5) 0.3793(8) 0.0421(19) Uani 1 1 d
C4 C -0.0967(10) 0.0983(7) 0.3345(8) 0.040(2) Uani 1 1 d
C5 C -0.1699(8) 0.1464(5) 0.4002(8) 0.0409(19) Uani 1 1 d
C6 C -0.2163(11) 0.1230(6) 0.5027(11) 0.034(3) Uani 1 1 d
C7 C -0.2808(9) 0.0715(7) 0.7165(9) 0.053(2) Uani 1 1 d
C8 C 0.3067(8) 0.0568(5) 0.4626(10) 0.051(2) Uani 1 1 d
C9 C 0.2492(14) -0.0134(7) 0.435(2) 0.112(7) Uani 1 1 d
C10 C 0.382(3) 0.0449(13) 0.567(3) 0.23(2) Uani 1 1 d
C11 C 0.401(3) 0.0772(10) 0.384(3) 0.24(2) Uani 1 1 d
C12 C 0.0696(7) 0.2926(4) 0.5435(7) 0.0306(15) Uani 1 1 d
C13 C -0.0789(9) 0.2955(6) 0.5594(13) 0.072(4) Uani 1 1 d
C14 C 0.1322(13) 0.3108(7) 0.6571(11) 0.076(4) Uani 1 1 d
C15 C 0.1029(12) 0.3506(5) 0.4559(11) 0.062(3) Uani 1 1 d
C16 C 0.2182(7) 0.1860(4) 0.4991(6) 0.0259(13) Uani 1 1 d
C17 C 0.3457(6) 0.2240(4) 0.5251(7) 0.0290(14) Uani 1 1 d
C18 C 0.4099(9) 0.2629(5) 0.4435(8) 0.041(2) Uani 1 1 d
C19 C 0.5236(9) 0.3017(5) 0.4697(10) 0.052(3) Uani 1 1 d
C20 C 0.5794(8) 0.3005(6) 0.5765(11) 0.054(3) Uani 1 1 d
C21 C 0.5210(8) 0.2610(5) 0.6585(9) 0.047(2) Uani 1 1 d
C22 C 0.4041(8) 0.2224(4) 0.6325(7) 0.0364(16) Uani 1 1 d
H1 H -0.0647 -0.0388 0.5172 0.045 Uiso 1 1 d
H2 H 0.0057 -0.0004 0.3451 0.050 Uiso 1 1 d
H3 H -0.0557 0.1155 0.2695 0.046 Uiso 1 1 d
H4 H -0.1800 0.1975 0.3783 0.047 Uiso 1 1 d
H5 H -0.2523 0.1579 0.5517 0.035 Uiso 1 1 d
H6 H -0.2610 0.0553 0.7902 0.065 Uiso 1 1 d
H7 H -0.2520 0.1205 0.7058 0.065 Uiso 1 1 d
H8 H -0.3754 0.0694 0.7015 0.065 Uiso 1 1 d
H9 H 0.2261 -0.0396 0.5001 0.122 Uiso 1 1 d
H10 H 0.1709 -0.0073 0.3868 0.122 Uiso 1 1 d
H11 H 0.3092 -0.0441 0.3958 0.122 Uiso 1 1 d
H12 H 0.3141 0.0541 0.6372 0.226 Uiso 1 1 d
H13 H 0.3973 -0.0095 0.5888 0.226 Uiso 1 1 d
H14 H 0.4509 0.0717 0.5925 0.226 Uiso 1 1 d
H15 H 0.4896 0.0909 0.4559 0.241 Uiso 1 1 d
H16 H 0.4454 0.0380 0.3583 0.241 Uiso 1 1 d
H17 H 0.3977 0.1204 0.3578 0.241 Uiso 1 1 d
H18 H -0.0932 0.2974 0.6387 0.085 Uiso 1 1 d
H19 H -0.1162 0.3400 0.5266 0.085 Uiso 1 1 d
H20 H -0.1221 0.2534 0.5285 0.085 Uiso 1 1 d
H21 H 0.0782 0.2942 0.7138 0.093 Uiso 1 1 d
H22 H 0.2167 0.2878 0.6667 0.093 Uiso 1 1 d
H23 H 0.1439 0.3640 0.6642 0.093 Uiso 1 1 d
H24 H 0.1332 0.3952 0.4914 0.073 Uiso 1 1 d
H25 H 0.1730 0.3313 0.4126 0.073 Uiso 1 1 d
H26 H 0.0290 0.3603 0.4072 0.073 Uiso 1 1 d
H27 H 0.3725 0.2623 0.3667 0.050 Uiso 1 1 d
H28 H 0.5629 0.3314 0.4139 0.061 Uiso 1 1 d
H29 H 0.6590 0.3270 0.5927 0.070 Uiso 1 1 d
H30 H 0.5613 0.2593 0.7337 0.057 Uiso 1 1 d
H31 H 0.3625 0.1946 0.6894 0.046 Uiso 1 1 d

loop_
_atom_site_aniso_label
_atom_site_aniso_U_11
_atom_site_aniso_U_22
_atom_site_aniso_U_33
_atom_site_aniso_U_23
_atom_site_aniso_U_13
_atom_site_aniso_U_12
Ru1 0.0271(2) 0.0247(2) 0.0237(2) -0.0003(4) -0.00260(15) -0.0022(4)
Cl1 0.0483(14) 0.0619(16) 0.0258(12) 0.0100(11) -0.0056(9) -0.0181(11)
O1 0.048(3) 0.044(3) 0.043(4) 0.003(3) 0.009(3) -0.006(3)
N1 0.032(4) 0.028(4) 0.034(5) -0.004(3) -0.003(3) 0.004(3)
N2 0.028(3) 0.024(3) 0.037(4) 0.001(3) 0.004(2) 0.005(2)
C1 0.036(4) 0.034(4) 0.039(4) -0.005(3) 0.003(3) -0.003(3)
C2 0.037(4) 0.028(4) 0.045(5) -0.006(3) -0.001(3) -0.009(3)
C3 0.045(4) 0.044(5) 0.037(4) -0.022(4) 0.002(4) -0.006(4)
C4 0.041(5) 0.060(6) 0.018(4) -0.010(4) -0.001(3) -0.017(4)
C5 0.042(4) 0.036(4) 0.042(5) 0.006(4) -0.026(4) -0.010(3)
C6 0.020(4) 0.040(6) 0.040(6) -0.004(4) -0.006(4) -0.004(3)
C7 0.042(5) 0.073(7) 0.047(5) 0.006(5) 0.011(4) 0.007(5)
C8 0.033(4) 0.043(5) 0.077(7) -0.013(5) 0.012(4) 0.001(4)
C9 0.064(8) 0.042(6) 0.23(2) -0.026(10) -0.026(11) 0.017(6)
C10 0.23(3) 0.140(18) 0.30(4) -0.15(2) -0.21(3) 0.15(2)
C11 0.31(4) 0.076(11) 0.36(4) 0.073(18) 0.29(4) 0.096(18)
C12 0.029(3) 0.026(3) 0.037(4) -0.006(3) 0.002(3) 0.000(3)
C13 0.032(4) 0.058(7) 0.128(12) -0.039(7) 0.014(5) 0.013(4)
C14 0.088(8) 0.074(8) 0.062(7) -0.043(6) -0.025(6) 0.039(7)
C15 0.076(7) 0.035(5) 0.078(8) 0.016(5) 0.029(6) 0.011(5)
C16 0.029(3) 0.023(3) 0.026(3) -0.002(3) -0.001(3) -0.004(2)
C17 0.022(3) 0.030(3) 0.035(4) -0.005(3) 0.005(3) -0.003(3)
C18 0.038(4) 0.035(4) 0.051(5) 0.003(4) 0.014(4) -0.003(3)
C19 0.045(5) 0.045(5) 0.070(7) 0.007(5) 0.025(5) -0.010(4)
C20 0.022(4) 0.046(5) 0.095(9) -0.010(6) 0.000(4) -0.010(4)
C21 0.034(4) 0.047(5) 0.058(6) -0.007(4) -0.008(4) 0.004(4)
C22 0.036(4) 0.034(4) 0.039(4) -0.001(3) -0.005(3) 0.009(3)

loop_
_atom_type_symbol
_atom_type_description
_atom_type_scat_dispersion_real
_atom_type_scat_dispersion_imag
_atom_type_scat_source
C C 0.0033 0.0016 'International Tables Vol C Tables 4.2.6.8 and 6.1.1.4'
H H 0.0000 0.0000 'International Tables Vol C Tables 4.2.6.8 and 6.1.1.4'
O O 0.0106 0.0060 'International Tables Vol C Tables 4.2.6.8 and 6.1.1.4'
N N 0.0061 0.0033 'International Tables Vol C Tables 4.2.6.8 and 6.1.1.4'
Cl Cl 0.1484 0.1585 'International Tables Vol C Tables 4.2.6.8 and 6.1.1.4'
Ru Ru -1.2594 0.8363 'International Tables Vol C Tables 4.2.6.8 and 6.1.1.4'

loop_
_geom_angle_atom_site_label_1
_geom_angle_atom_site_label_2
_geom_angle_atom_site_label_3
_geom_angle
N2 Ru1 N1 61.7(3)
N2 Ru1 C5 97.5(3)
N1 Ru1 C5 132.3(4)
N2 Ru1 C3 138.7(3)
N1 Ru1 C3 98.6(3)
C5 Ru1 C3 68.1(4)
N2 Ru1 C4 108.3(3)
N1 Ru1 C4 104.4(4)
C5 Ru1 C4 38.1(4)
C3 Ru1 C4 37.7(4)
N2 Ru1 C2 175.9(3)
N1 Ru1 C2 117.6(3)
C5 Ru1 C2 80.0(3)
C3 Ru1 C2 37.3(3)
C4 Ru1 C2 67.8(4)
N2 Ru1 C6 113.4(3)
N1 Ru1 C6 169.8(4)
C5 Ru1 C6 37.7(4)
C3 Ru1 C6 79.4(4)
C4 Ru1 C6 67.9(4)
C2 Ru1 C6 66.6(4)
N2 Ru1 C1 145.4(3)
N1 Ru1 C1 151.1(3)
C5 Ru1 C1 66.8(3)
C3 Ru1 C1 66.2(3)
C4 Ru1 C1 79.0(3)
C2 Ru1 C1 36.3(3)
C6 Ru1 C1 36.6(3)
N2 Ru1 Cl1 84.3(2)
N1 Ru1 Cl1 86.0(3)
C5 Ru1 Cl1 137.3(3)
C3 Ru1 Cl1 133.1(3)
C4 Ru1 Cl1 166.3(3)
C2 Ru1 Cl1 99.7(3)
C6 Ru1 Cl1 102.7(3)
C1 Ru1 Cl1 87.6(2)
N2 Ru1 C16 31.4(2)
N1 Ru1 C16 30.9(3)
C5 Ru1 C16 121.7(3)
C3 Ru1 C16 124.7(3)
C4 Ru1 C16 113.7(3)
C2 Ru1 C16 148.4(3)
C6 Ru1 C16 144.7(3)
C1 Ru1 C16 167.3(3)
Cl1 Ru1 C16 79.84(17)
C1 O1 C7 118.7(8)
C16 N1 C8 128.6(9)
C16 N1 Ru1 93.9(6)
C8 N1 Ru1 134.7(6)
C16 N2 C12 125.9(6)
C16 N2 Ru1 93.9(4)
C12 N2 Ru1 136.0(4)
O1 C1 C2 115.9(8)
O1 C1 C6 125.0(8)
C2 C1 C6 118.8(9)
O1 C1 Ru1 130.5(6)
C2 C1 Ru1 68.6(4)
C6 C1 Ru1 68.9(6)
C3 C2 C1 120.5(8)
C3 C2 Ru1 69.9(4)
C1 C2 Ru1 75.0(4)
C2 C3 C4 121.2(8)
C2 C3 Ru1 72.7(5)
C4 C3 Ru1 71.7(5)
C3 C4 C5 117.7(8)
C3 C4 Ru1 70.6(6)
C5 C4 Ru1 69.1(5)
C6 C5 C4 121.5(9)
C6 C5 Ru1 74.2(6)
C4 C5 Ru1 72.8(6)
C5 C6 C1 119.8(10)
C5 C6 Ru1 68.1(6)
C1 C6 Ru1 74.6(6)
C9 C8 C11 110.8(17)
C9 C8 C10 105.1(16)
C11 C8 C10 106(2)
C9 C8 N1 110.7(8)
C11 C8 N1 111.9(12)
C10 C8 N1 112.5(12)
N2 C12 C14 114.2(7)
N2 C12 C15 110.5(7)
C14 C12 C15 112.1(9)
N2 C12 C13 106.5(6)
C14 C12 C13 104.4(9)
C15 C12 C13 108.7(9)
N1 C16 N2 108.5(7)
N1 C16 C17 125.3(7)
N2 C16 C17 126.2(6)
N1 C16 Ru1 55.2(5)
N2 C16 Ru1 54.7(4)
C17 C16 Ru1 167.4(5)
C22 C17 C18 118.0(7)
C22 C17 C16 120.6(7)
C18 C17 C16 121.4(8)
C19 C18 C17 121.0(9)
C18 C19 C20 120.3(9)
C19 C20 C21 120.3(8)
C20 C21 C22 119.5(9)
C17 C22 C21 120.8(8)

loop_
_geom_bond_atom_site_label_1
_geom_bond_atom_site_label_2
_geom_bond_distance
Ru1 N2 2.103(6)
Ru1 N1 2.115(10)
Ru1 C5 2.135(8)
Ru1 C3 2.169(8)
Ru1 C4 2.183(10)
Ru1 C2 2.205(7)
Ru1 C6 2.214(11)
Ru1 C1 2.288(8)
Ru1 Cl1 2.408(2)
Ru1 C16 2.571(7)
O1 C1 1.340(10)
O1 C7 1.415(12)
N1 C16 1.325(10)
N1 C8 1.479(12)
N2 C16 1.342(9)
N2 C12 1.476(9)
C1 C2 1.403(12)
C1 C6 1.414(13)
C2 C3 1.401(13)
C3 C4 1.407(16)
C4 C5 1.408(15)
C5 C6 1.405(16)
C8 C9 1.417(16)
C8 C11 1.43(2)
C8 C10 1.45(3)
C12 C14 1.506(13)
C12 C15 1.529(12)
C12 C13 1.533(11)
C16 C17 1.481(9)
C17 C22 1.388(11)
C17 C18 1.394(11)
C18 C19 1.369(13)
C19 C20 1.371(17)
C20 C21 1.374(15)
C21 C22 1.394(12)

loop_
_geom_torsion_atom_site_label_1
_geom_torsion_atom_site_label_2
_geom_torsion_atom_site_label_3
_geom_torsion_atom_site_label_4
_geom_torsion
N2 Ru1 N1 C16 8.9(5)
C5 Ru1 N1 C16 82.1(7)
C3 Ru1 N1 C16 150.2(6)
C4 Ru1 N1 C16 112.1(6)
C2 Ru1 N1 C16 -175.7(5)
C6 Ru1 N1 C16 72(2)
C1 Ru1 N1 C16 -154.6(6)
Cl1 Ru1 N1 C16 -76.8(6)
N2 Ru1 N1 C8 170.1(12)
C5 Ru1 N1 C8 -116.7(10)
C3 Ru1 N1 C8 -48.6(11)
C4 Ru1 N1 C8 -86.7(11)
C2 Ru1 N1 C8 -14.5(12)
C6 Ru1 N1 C8 -126.6(16)
C1 Ru1 N1 C8 6.6(15)
Cl1 Ru1 N1 C8 84.4(10)
C16 Ru1 N1 C8 161.2(14)
N1 Ru1 N2 C16 -8.8(5)
C5 Ru1 N2 C16 -143.2(5)
C3 Ru1 N2 C16 -78.1(7)
C4 Ru1 N2 C16 -105.7(5)
C2 Ru1 N2 C16 -91(4)
C6 Ru1 N2 C16 -178.9(5)
C1 Ru1 N2 C16 157.2(5)
Cl1 Ru1 N2 C16 79.8(4)
N1 Ru1 N2 C12 -165.1(9)
C5 Ru1 N2 C12 60.4(8)
C3 Ru1 N2 C12 125.6(8)
C4 Ru1 N2 C12 98.0(8)
C2 Ru1 N2 C12 113(4)
C6 Ru1 N2 C12 24.8(9)
C1 Ru1 N2 C12 0.9(10)
Cl1 Ru1 N2 C12 -76.6(7)
C16 Ru1 N2 C12 -156.3(10)
C7 O1 C1 C2 166.2(8)
C7 O1 C1 C6 -8.2(13)
C7 O1 C1 Ru1 82.9(10)
N2 Ru1 C1 O1 -80.0(9)
N1 Ru1 C1 O1 73.9(10)
C5 Ru1 C1 O1 -148.3(8)
C3 Ru1 C1 O1 136.4(9)
C4 Ru1 C1 O1 173.8(8)
C2 Ru1 C1 O1 106.4(10)
C6 Ru1 C1 O1 -118.6(10)
Cl1 Ru1 C1 O1 -3.5(7)
C16 Ru1 C1 O1 -14.1(18)
N2 Ru1 C1 C2 173.6(6)
N1 Ru1 C1 C2 -32.5(9)
C5 Ru1 C1 C2 105.2(6)
C3 Ru1 C1 C2 30.0(6)
C4 Ru1 C1 C2 67.3(6)
C6 Ru1 C1 C2 134.9(9)
Cl1 Ru1 C1 C2 -109.9(5)
C16 Ru1 C1 C2 -120.5(12)
N2 Ru1 C1 C6 38.6(9)
N1 Ru1 C1 C6 -167.5(9)
C5 Ru1 C1 C6 -29.7(7)
C3 Ru1 C1 C6 -105.0(7)
C4 Ru1 C1 C6 -67.6(7)
C2 Ru1 C1 C6 -134.9(9)
Cl1 Ru1 C1 C6 115.1(6)
C16 Ru1 C1 C6 104.5(13)
O1 C1 C2 C3 179.0(8)
C6 C1 C2 C3 -6.3(13)
Ru1 C1 C2 C3 -55.2(7)
O1 C1 C2 Ru1 -125.8(7)
C6 C1 C2 Ru1 48.9(8)
N2 Ru1 C2 C3 14(4)
N1 Ru1 C2 C3 -66.0(6)
C5 Ru1 C2 C3 66.9(6)
C4 Ru1 C2 C3 29.2(6)
C6 Ru1 C2 C3 103.8(7)
C1 Ru1 C2 C3 131.1(8)
Cl1 Ru1 C2 C3 -156.6(5)
C16 Ru1 C2 C3 -70.2(8)
N2 Ru1 C2 C1 -117(4)
N1 Ru1 C2 C1 162.9(5)
C5 Ru1 C2 C1 -64.3(6)
C3 Ru1 C2 C1 -131.1(8)
C4 Ru1 C2 C1 -101.9(6)
C6 Ru1 C2 C1 -27.4(6)
Cl1 Ru1 C2 C1 72.3(5)
C16 Ru1 C2 C1 158.7(5)
C1 C2 C3 C4 2.7(13)
Ru1 C2 C3 C4 -55.0(8)
C1 C2 C3 Ru1 57.7(7)
N2 Ru1 C3 C2 -178.5(5)
N1 Ru1 C3 C2 125.1(5)
C5 Ru1 C3 C2 -102.6(6)
C4 Ru1 C3 C2 -132.4(8)
C6 Ru1 C3 C2 -65.0(6)
C1 Ru1 C3 C2 -29.2(5)
Cl1 Ru1 C3 C2 32.5(7)
C16 Ru1 C3 C2 143.2(5)
N2 Ru1 C3 C4 -46.1(7)
N1 Ru1 C3 C4 -102.5(6)
C5 Ru1 C3 C4 29.9(6)
C2 Ru1 C3 C4 132.4(8)
C6 Ru1 C3 C4 67.4(6)
C1 Ru1 C3 C4 103.2(6)
Cl1 Ru1 C3 C4 164.9(4)
C16 Ru1 C3 C4 -84.4(6)
C2 C3 C4 C5 3.2(14)
Ru1 C3 C4 C5 -52.3(8)
C2 C3 C4 Ru1 55.5(8)
N2 Ru1 C4 C3 149.9(5)
N1 Ru1 C4 C3 85.4(5)
C5 Ru1 C4 C3 -131.5(8)
C2 Ru1 C4 C3 -28.9(5)
C6 Ru1 C4 C3 -101.6(6)
C1 Ru1 C4 C3 -65.1(5)
Cl1 Ru1 C4 C3 -53.6(15)
C16 Ru1 C4 C3 116.8(5)
N2 Ru1 C4 C5 -78.6(5)
N1 Ru1 C4 C5 -143.1(5)
C3 Ru1 C4 C5 131.5(8)
C2 Ru1 C4 C5 102.5(6)
C6 Ru1 C4 C5 29.9(5)
C1 Ru1 C4 C5 66.3(5)
Cl1 Ru1 C4 C5 77.8(15)
C16 Ru1 C4 C5 -111.8(5)
C3 C4 C5 C6 -5.4(13)
Ru1 C4 C5 C6 -58.4(8)
C3 C4 C5 Ru1 53.0(8)
N2 Ru1 C5 C6 -118.9(5)
N1 Ru1 C5 C6 -177.2(5)
C3 Ru1 C5 C6 101.4(6)
C4 Ru1 C5 C6 131.0(8)
C2 Ru1 C5 C6 64.4(6)
C1 Ru1 C5 C6 28.9(5)
Cl1 Ru1 C5 C6 -29.1(7)
C16 Ru1 C5 C6 -140.4(5)
N2 Ru1 C5 C4 110.1(6)
N1 Ru1 C5 C4 51.9(7)
C3 Ru1 C5 C4 -29.6(6)
C2 Ru1 C5 C4 -66.6(6)
C6 Ru1 C5 C4 -131.0(8)
C1 Ru1 C5 C4 -102.1(6)
Cl1 Ru1 C5 C4 -160.1(5)
C16 Ru1 C5 C4 88.6(6)
C4 C5 C6 C1 1.8(14)
Ru1 C5 C6 C1 -55.9(9)
C4 C5 C6 Ru1 57.8(8)
O1 C1 C6 C5 178.3(8)
C2 C1 C6 C5 4.1(14)
Ru1 C1 C6 C5 52.9(8)
O1 C1 C6 Ru1 125.4(8)
C2 C1 C6 Ru1 -48.8(8)
N2 Ru1 C6 C5 71.0(6)
N1 Ru1 C6 C5 12(2)
C3 Ru1 C6 C5 -67.7(6)
C4 Ru1 C6 C5 -30.2(6)
C2 Ru1 C6 C5 -104.6(6)
C1 Ru1 C6 C5 -131.8(9)
Cl1 Ru1 C6 C5 160.2(5)
C16 Ru1 C6 C5 70.0(8)
N2 Ru1 C6 C1 -157.3(5)
N1 Ru1 C6 C1 143.7(17)
C5 Ru1 C6 C1 131.8(9)
C3 Ru1 C6 C1 64.0(6)
C4 Ru1 C6 C1 101.6(7)
C2 Ru1 C6 C1 27.2(5)
Cl1 Ru1 C6 C1 -68.0(6)
C16 Ru1 C6 C1 -158.3(5)
C16 N1 C8 C9 177.6(14)
Ru1 N1 C8 C9 21.9(18)
C16 N1 C8 C11 -58(2)
Ru1 N1 C8 C11 146(2)
C16 N1 C8 C10 60(2)
Ru1 N1 C8 C10 -95(2)
C16 N2 C12 C14 -52.3(12)
Ru1 N2 C12 C14 98.1(10)
C16 N2 C12 C15 75.1(10)
Ru1 N2 C12 C15 -134.5(8)
C16 N2 C12 C13 -166.9(9)
Ru1 N2 C12 C13 -16.6(12)
C8 N1 C16 N2 -175.9(10)
Ru1 N1 C16 N2 -13.0(7)
C8 N1 C16 C17 1.6(16)
Ru1 N1 C16 C17 164.5(7)
C8 N1 C16 Ru1 -162.9(13)
C12 N2 C16 N1 172.9(8)
Ru1 N2 C16 N1 13.1(7)
C12 N2 C16 C17 -4.6(12)
Ru1 N2 C16 C17 -164.4(7)
C12 N2 C16 Ru1 159.9(8)
N2 Ru1 C16 N1 -164.8(8)
C5 Ru1 C16 N1 -120.6(7)
C3 Ru1 C16 N1 -36.7(7)
C4 Ru1 C16 N1 -78.4(7)
C2 Ru1 C16 N1 7.3(9)
C6 Ru1 C16 N1 -163.0(9)
C1 Ru1 C16 N1 110.1(13)
Cl1 Ru1 C16 N1 99.3(6)
N1 Ru1 C16 N2 164.8(8)
C5 Ru1 C16 N2 44.2(6)
C3 Ru1 C16 N2 128.2(5)
C4 Ru1 C16 N2 86.5(6)
C2 Ru1 C16 N2 172.1(6)
C6 Ru1 C16 N2 1.8(9)
C1 Ru1 C16 N2 -85.1(13)
Cl1 Ru1 C16 N2 -95.8(5)
N2 Ru1 C16 C17 99(2)
N1 Ru1 C16 C17 -96(2)
C5 Ru1 C16 C17 143(2)
C3 Ru1 C16 C17 -133(2)
C4 Ru1 C16 C17 -175(2)
C2 Ru1 C16 C17 -89(2)
C6 Ru1 C16 C17 100(2)
C1 Ru1 C16 C17 14(3)
Cl1 Ru1 C16 C17 3(2)
N1 C16 C17 C22 -86.3(10)
N2 C16 C17 C22 90.8(10)
Ru1 C16 C17 C22 1(3)
N1 C16 C17 C18 94.4(11)
N2 C16 C17 C18 -88.4(10)
Ru1 C16 C17 C18 -178.0(19)
C22 C17 C18 C19 -3.3(12)
C16 C17 C18 C19 176.0(8)
C17 C18 C19 C20 2.5(15)
C18 C19 C20 C21 -0.7(16)
C19 C20 C21 C22 -0.4(15)
C18 C17 C22 C21 2.2(11)
C16 C17 C22 C21 -177.1(7)
C20 C21 C22 C17 -0.4(13)
